data_1529866
loop_
_publ_author_name
'Zhang, Xiaojuan'
'Han, Xiuling'
'Lu, Xiyan'

_publ_section_title
;
 Cationic Pd(II)-Catalyzed Cyclization of N-Tosyl-aniline Tethered Allenyl
 Aldehydes with Arylboronic Acids: Diastereo- and Enantioselective
 Synthesis of Tetrahydroquinoline Derivatives.
;
_journal_issue 15
_journal_name_full 'Organic letters'
_journal_page_first 3910
_journal_page_last 3913
_journal_paper_doi 10.1021/acs.orglett.5b01894
_journal_volume 17
_journal_year 2015
_chemical_formula_sum 'C24 H23 N O3 S'
_chemical_formula_weight 405.49
_chemical_name_systematic
; 
 ? 
;
_space_group_crystal_system triclinic
_space_group_IT_number 2
_space_group_name_Hall '-P 1'
_space_group_name_H-M_alt 'P -1'
_symmetry_space_group_name_Hall '-P 1'
_symmetry_space_group_name_H-M 'P -1'
_atom_sites_solution_hydrogens geom
_audit_creation_method SHELXL-2013
_cell_angle_alpha 76.387(4)
_cell_angle_beta 83.994(5)
_cell_angle_gamma 64.267(4)
_cell_formula_units_Z 2
_cell_length_a 9.2832(19)
_cell_length_b 10.302(2)
_cell_length_c 12.390(2)
_cell_measurement_reflns_used 1340
_cell_measurement_temperature 293(2)
_cell_measurement_theta_max 45.647
_cell_measurement_theta_min 5.018
_cell_volume 1037.4(3)
_computing_cell_refinement 'Bruker SMART'
_computing_data_collection 'Bruker SMART'
_computing_data_reduction 'Bruker SHELXTL'
_computing_molecular_graphics 'Bruker SHELXTL'
_computing_publication_material 'Bruker SHELXTL'
_computing_structure_refinement 'SHELXL-2013 (Sheldrick, 2013)'
_computing_structure_solution 'Bruker SHELXTL'
_diffrn_ambient_temperature 293(2)
_diffrn_measured_fraction_theta_full 0.998
_diffrn_measured_fraction_theta_max 0.998
_diffrn_measurement_device_type 'CCD area detector'
_diffrn_measurement_method 'phi and omega scans'
_diffrn_radiation_type MoK\a
_diffrn_radiation_wavelength 0.71073
_diffrn_reflns_av_R_equivalents 0.0207
_diffrn_reflns_av_unetI/netI 0.0424
_diffrn_reflns_laue_measured_fraction_full 0.998
_diffrn_reflns_laue_measured_fraction_max 0.998
_diffrn_reflns_limit_h_max 11
_diffrn_reflns_limit_h_min -11
_diffrn_reflns_limit_k_max 12
_diffrn_reflns_limit_k_min -7
_diffrn_reflns_limit_l_max 15
_diffrn_reflns_limit_l_min -14
_diffrn_reflns_number 6346
_diffrn_reflns_point_group_measured_fraction_full 0.998
_diffrn_reflns_point_group_measured_fraction_max 0.998
_diffrn_reflns_theta_full 25.242
_diffrn_reflns_theta_max 25.999
_diffrn_reflns_theta_min 1.691
_exptl_absorpt_coefficient_mu 0.181
_exptl_absorpt_correction_T_max 0.7457
_exptl_absorpt_correction_T_min 0.6194
_exptl_absorpt_correction_type multi-scan
_exptl_absorpt_process_details sadabs
_exptl_crystal_colour colorless
_exptl_crystal_density_diffrn 1.298
_exptl_crystal_description prismatic
_exptl_crystal_F_000 428
_exptl_crystal_size_max 0.211
_exptl_crystal_size_mid 0.165
_exptl_crystal_size_min 0.112
_refine_diff_density_max 0.172
_refine_diff_density_min -0.335
_refine_diff_density_rms 0.037
_refine_ls_extinction_method none
_refine_ls_goodness_of_fit_ref 1.026
_refine_ls_hydrogen_treatment constr
_refine_ls_matrix_type full
_refine_ls_number_parameters 264
_refine_ls_number_reflns 4068
_refine_ls_number_restraints 1
_refine_ls_restrained_S_all 1.026
_refine_ls_R_factor_all 0.0793
_refine_ls_R_factor_gt 0.0515
_refine_ls_shift/su_max 0.000
_refine_ls_shift/su_mean 0.000
_refine_ls_structure_factor_coef Fsqd
_refine_ls_weighting_details 'w=1/[\s^2^(Fo^2^)+(0.0691P)^2^+0.1099P] where P=(Fo^2^+2Fc^2^)/3'
_refine_ls_weighting_scheme calc
_refine_ls_wR_factor_gt 0.1285
_refine_ls_wR_factor_ref 0.1480
_reflns_Friedel_coverage 0.000
_reflns_number_gt 2759
_reflns_number_total 4068
_reflns_threshold_expression 'I > 2\s(I)'
_cod_data_source_file ol5b01894_si_002.cif
_cod_data_source_block cd214279
_cod_original_cell_volume 1037.4(4)
_cod_database_code 1529866
_shelx_space_group_comment
; 
The symmetry employed for this shelxl refinement is uniquely defined 
by the following loop, which should always be used as a source of 
symmetry information in preference to the above space-group names. 
They are only intended as comments. 
;
_shelxl_version_number 2013-4

loop_
_space_group_symop_operation_xyz
'x, y, z'
'-x, -y, -z'

loop_
_atom_site_label
_atom_site_type_symbol
_atom_site_fract_x
_atom_site_fract_y
_atom_site_fract_z
_atom_site_U_iso_or_equiv
_atom_site_adp_type
_atom_site_occupancy
_atom_site_site_symmetry_order
_atom_site_calc_flag
_atom_site_refinement_flags_posn
_atom_site_refinement_flags_adp
S1 S 0.12580(8) 1.15529(7) 0.32851(6) 0.0705(2) Uani 1 1 d . .
N1 N 0.0918(2) 1.11296(19) 0.21526(16) 0.0586(5) Uani 1 1 d . .
O1 O 0.1564(2) 0.87143(19) 0.01329(15) 0.0735(5) Uani 1 1 d . .
H1 H 0.0708 0.8840 0.0450 0.110 Uiso 1 1 calc DR U
O2 O 0.0064(2) 1.1440(2) 0.40628(16) 0.0903(6) Uani 1 1 d . .
O3 O 0.1387(3) 1.29140(19) 0.29493(16) 0.0919(6) Uani 1 1 d . .
C1 C 0.1624(3) 1.1495(2) 0.11077(19) 0.0541(5) Uani 1 1 d . .
C2 C 0.1421(3) 1.2942(3) 0.0667(2) 0.0702(7) Uani 1 1 d . .
H2 H 0.0835 1.3676 0.1060 0.084 Uiso 1 1 calc R U
C3 C 0.2078(3) 1.3289(3) -0.0340(2) 0.0770(8) Uani 1 1 d . .
H3 H 0.1967 1.4250 -0.0610 0.092 Uiso 1 1 calc R U
C4 C 0.2903(3) 1.2234(3) -0.0960(2) 0.0727(7) Uani 1 1 d . .
H4 H 0.3347 1.2475 -0.1643 0.087 Uiso 1 1 calc R U
C5 C 0.3055(3) 1.0826(3) -0.0551(2) 0.0641(6) Uani 1 1 d . .
H5 H 0.3595 1.0115 -0.0971 0.077 Uiso 1 1 calc R U
C6 C 0.2426(2) 1.0427(2) 0.04757(18) 0.0508(5) Uani 1 1 d . .
C7 C 0.2586(2) 0.8876(2) 0.08260(18) 0.0529(5) Uani 1 1 d . .
H7 H 0.3693 0.8207 0.0693 0.063 Uiso 1 1 calc R U
C8 C 0.2212(2) 0.8488(2) 0.20573(19) 0.0521(5) Uani 1 1 d . .
H8 H 0.3091 0.8412 0.2479 0.062 Uiso 1 1 calc R U
C9 C 0.0692(3) 0.9755(2) 0.2346(2) 0.0583(6) Uani 1 1 d . .
H9A H -0.0185 0.9913 0.1894 0.070 Uiso 1 1 calc R U
H9B H 0.0419 0.9496 0.3120 0.070 Uiso 1 1 calc R U
C10 C 0.2171(3) 0.6998(2) 0.2333(2) 0.0570(6) Uani 1 1 d . .
C11 C 0.0841(3) 0.6821(3) 0.2576(3) 0.0892(9) Uani 1 1 d . .
H11A H 0.0861 0.5889 0.2678 0.107 Uiso 1 1 calc R U
H11B H -0.0118 0.7627 0.2644 0.107 Uiso 1 1 calc R U
C12 C 0.3718(3) 0.5725(2) 0.2219(2) 0.0571(6) Uani 1 1 d . .
C13 C 0.3816(4) 0.4767(3) 0.1577(3) 0.0835(8) Uani 1 1 d . .
H13 H 0.2906 0.4906 0.1227 0.100 Uiso 1 1 calc R U
C14 C 0.5261(5) 0.3595(3) 0.1450(3) 0.1033(11) Uani 1 1 d . .
H14 H 0.5309 0.2948 0.1021 0.124 Uiso 1 1 calc R U
C15 C 0.6605(4) 0.3382(3) 0.1944(3) 0.0982(11) Uani 1 1 d . .
H15 H 0.7574 0.2603 0.1844 0.118 Uiso 1 1 calc R U
C16 C 0.6530(3) 0.4309(3) 0.2583(3) 0.0857(9) Uani 1 1 d . .
H16 H 0.7447 0.4155 0.2933 0.103 Uiso 1 1 calc R U
C17 C 0.5095(3) 0.5489(3) 0.2720(2) 0.0687(7) Uani 1 1 d . .
H17 H 0.5060 0.6126 0.3153 0.082 Uiso 1 1 calc R U
C18 C 0.3111(3) 1.0163(3) 0.37872(19) 0.0628(6) Uani 1 1 d . .
C19 C 0.3189(4) 0.8943(3) 0.4583(2) 0.0747(7) Uani 1 1 d . .
H19 H 0.2261 0.8897 0.4913 0.090 Uiso 1 1 calc R U
C20 C 0.4657(4) 0.7800(3) 0.4879(2) 0.0849(8) Uani 1 1 d . .
H20 H 0.4706 0.6986 0.5422 0.102 Uiso 1 1 calc R U
C21 C 0.6051(4) 0.7816(4) 0.4403(2) 0.0829(8) Uani 1 1 d . .
C22 C 0.5942(4) 0.9063(4) 0.3646(2) 0.0871(9) Uani 1 1 d . .
H22 H 0.6877 0.9117 0.3337 0.105 Uiso 1 1 calc R U
C23 C 0.4500(4) 1.0234(3) 0.3329(2) 0.0762(7) Uani 1 1 d . .
H23 H 0.4461 1.1065 0.2812 0.091 Uiso 1 1 calc R U
C24 C 0.7652(4) 0.6512(5) 0.4704(3) 0.1281(14) Uani 1 1 d . .
H24A H 0.7603 0.5980 0.5445 0.192 Uiso 1 1 calc R U
H24B H 0.8468 0.6858 0.4663 0.192 Uiso 1 1 calc R U
H24C H 0.7899 0.5871 0.4194 0.192 Uiso 1 1 calc R U

loop_
_atom_site_aniso_label
_atom_site_aniso_U_11
_atom_site_aniso_U_22
_atom_site_aniso_U_33
_atom_site_aniso_U_23
_atom_site_aniso_U_13
_atom_site_aniso_U_12
S1 0.0783(5) 0.0547(4) 0.0766(4) -0.0278(3) 0.0196(3) -0.0239(3)
N1 0.0535(11) 0.0411(10) 0.0766(13) -0.0186(9) 0.0101(10) -0.0149(9)
O1 0.0776(12) 0.0655(11) 0.0829(12) -0.0201(9) -0.0150(9) -0.0298(10)
O2 0.0829(14) 0.0806(12) 0.0948(13) -0.0362(11) 0.0378(11) -0.0225(11)
O3 0.1308(18) 0.0590(11) 0.0938(13) -0.0299(10) 0.0105(12) -0.0428(12)
C1 0.0451(12) 0.0419(11) 0.0691(14) -0.0092(10) -0.0015(10) -0.0136(10)
C2 0.0756(17) 0.0446(13) 0.0845(18) -0.0125(12) -0.0021(14) -0.0203(13)
C3 0.089(2) 0.0531(15) 0.0849(18) 0.0037(13) -0.0081(16) -0.0343(15)
C4 0.0749(18) 0.0693(17) 0.0699(16) 0.0003(13) -0.0015(13) -0.0343(15)
C5 0.0594(15) 0.0614(15) 0.0661(15) -0.0124(12) -0.0016(12) -0.0209(12)
C6 0.0387(11) 0.0434(11) 0.0630(13) -0.0075(10) -0.0060(10) -0.0114(9)
C7 0.0397(12) 0.0429(11) 0.0690(14) -0.0150(10) -0.0035(10) -0.0086(10)
C8 0.0401(12) 0.0382(11) 0.0716(14) -0.0125(10) -0.0002(10) -0.0104(9)
C9 0.0449(13) 0.0431(12) 0.0821(16) -0.0165(11) 0.0091(11) -0.0147(10)
C10 0.0487(13) 0.0422(11) 0.0757(15) -0.0108(11) -0.0010(11) -0.0158(10)
C11 0.0607(17) 0.0510(15) 0.150(3) -0.0166(16) 0.0122(17) -0.0232(13)
C12 0.0546(14) 0.0345(11) 0.0734(15) -0.0048(10) 0.0038(11) -0.0149(10)
C13 0.088(2) 0.0556(15) 0.109(2) -0.0304(15) 0.0033(17) -0.0269(15)
C14 0.117(3) 0.0586(18) 0.126(3) -0.0418(18) 0.030(2) -0.025(2)
C15 0.081(2) 0.0485(16) 0.127(3) -0.0138(17) 0.033(2) -0.0018(16)
C16 0.0587(17) 0.0600(16) 0.107(2) 0.0001(16) 0.0002(15) -0.0062(14)
C17 0.0605(16) 0.0492(13) 0.0820(17) -0.0103(12) -0.0020(13) -0.0114(12)
C18 0.0716(16) 0.0696(15) 0.0546(13) -0.0244(12) 0.0119(12) -0.0337(14)
C19 0.083(2) 0.0840(19) 0.0588(15) -0.0176(14) 0.0133(14) -0.0383(17)
C20 0.099(2) 0.088(2) 0.0533(14) -0.0083(14) 0.0010(15) -0.0297(19)
C21 0.081(2) 0.107(2) 0.0523(15) -0.0254(15) -0.0115(14) -0.0248(18)
C22 0.073(2) 0.128(3) 0.0697(18) -0.0349(19) 0.0090(15) -0.046(2)
C23 0.086(2) 0.090(2) 0.0635(15) -0.0210(14) 0.0107(15) -0.0467(18)
C24 0.099(3) 0.158(4) 0.085(2) -0.026(2) -0.026(2) -0.010(3)

loop_
_atom_type_symbol
_atom_type_description
_atom_type_scat_dispersion_real
_atom_type_scat_dispersion_imag
_atom_type_scat_source
C C 0.0033 0.0016 'International Tables Vol C Tables 4.2.6.8 and 6.1.1.4'
H H 0.0000 0.0000 'International Tables Vol C Tables 4.2.6.8 and 6.1.1.4'
N N 0.0061 0.0033 'International Tables Vol C Tables 4.2.6.8 and 6.1.1.4'
O O 0.0106 0.0060 'International Tables Vol C Tables 4.2.6.8 and 6.1.1.4'
S S 0.1246 0.1234 'International Tables Vol C Tables 4.2.6.8 and 6.1.1.4'

loop_
_geom_angle_atom_site_label_1
_geom_angle_atom_site_label_2
_geom_angle_atom_site_label_3
_geom_angle
O2 S1 O3 119.45(12)
O2 S1 N1 106.15(11)
O3 S1 N1 107.40(11)
O2 S1 C18 108.33(12)
O3 S1 C18 108.98(13)
N1 S1 C18 105.69(10)
C1 N1 C9 115.68(17)
C1 N1 S1 120.97(15)
C9 N1 S1 115.18(15)
C7 O1 H1 109.5
C6 C1 C2 118.9(2)
C6 C1 N1 120.24(18)
C2 C1 N1 120.7(2)
C3 C2 C1 120.5(2)
C3 C2 H2 119.8
C1 C2 H2 119.8
C2 C3 C4 121.0(2)
C2 C3 H3 119.5
C4 C3 H3 119.5
C5 C4 C3 118.8(2)
C5 C4 H4 120.6
C3 C4 H4 120.6
C4 C5 C6 121.9(2)
C4 C5 H5 119.0
C6 C5 H5 119.0
C5 C6 C1 118.9(2)
C5 C6 C7 117.9(2)
C1 C6 C7 123.17(19)
O1 C7 C6 107.65(18)
O1 C7 C8 112.20(17)
C6 C7 C8 112.01(17)
O1 C7 H7 108.3
C6 C7 H7 108.3
C8 C7 H7 108.3
C10 C8 C7 109.90(18)
C10 C8 C9 115.26(17)
C7 C8 C9 109.01(18)
C10 C8 H8 107.5
C7 C8 H8 107.5
C9 C8 H8 107.5
N1 C9 C8 110.87(16)
N1 C9 H9A 109.5
C8 C9 H9A 109.5
N1 C9 H9B 109.5
C8 C9 H9B 109.5
H9A C9 H9B 108.1
C11 C10 C12 121.0(2)
C11 C10 C8 123.1(2)
C12 C10 C8 115.63(17)
C10 C11 H11A 120.0
C10 C11 H11B 120.0
H11A C11 H11B 120.0
C13 C12 C17 118.1(2)
C13 C12 C10 120.1(2)
C17 C12 C10 121.8(2)
C12 C13 C14 120.5(3)
C12 C13 H13 119.8
C14 C13 H13 119.8
C15 C14 C13 120.7(3)
C15 C14 H14 119.7
C13 C14 H14 119.7
C16 C15 C14 119.7(3)
C16 C15 H15 120.2
C14 C15 H15 120.2
C15 C16 C17 120.4(3)
C15 C16 H16 119.8
C17 C16 H16 119.8
C12 C17 C16 120.6(3)
C12 C17 H17 119.7
C16 C17 H17 119.7
C23 C18 C19 119.8(3)
C23 C18 S1 119.8(2)
C19 C18 S1 120.3(2)
C20 C19 C18 119.1(3)
C20 C19 H19 120.5
C18 C19 H19 120.5
C21 C20 C19 122.3(3)
C21 C20 H20 118.9
C19 C20 H20 118.8
C20 C21 C22 117.3(3)
C20 C21 C24 121.5(3)
C22 C21 C24 121.2(3)
C21 C22 C23 122.2(3)
C21 C22 H22 118.9
C23 C22 H22 118.9
C22 C23 C18 119.2(3)
C22 C23 H23 120.4
C18 C23 H23 120.4
C21 C24 H24A 109.5
C21 C24 H24B 109.5
H24A C24 H24B 109.5
C21 C24 H24C 109.5
H24A C24 H24C 109.5
H24B C24 H24C 109.5

loop_
_geom_bond_atom_site_label_1
_geom_bond_atom_site_label_2
_geom_bond_distance
S1 O2 1.4167(18)
S1 O3 1.4194(19)
S1 N1 1.661(2)
S1 C18 1.750(3)
N1 C1 1.433(3)
N1 C9 1.482(3)
O1 C7 1.428(3)
O1 H1 0.8200
C1 C6 1.396(3)
C1 C2 1.397(3)
C2 C3 1.370(4)
C2 H2 0.9300
C3 C4 1.380(4)
C3 H3 0.9300
C4 C5 1.368(3)
C4 H4 0.9300
C5 C6 1.391(3)
C5 H5 0.9300
C6 C7 1.498(3)
C7 C8 1.527(3)
C7 H7 0.9800
C8 C10 1.509(3)
C8 C9 1.528(3)
C8 H8 0.9800
C9 H9A 0.9700
C9 H9B 0.9700
C10 C11 1.319(3)
C10 C12 1.487(3)
C11 H11A 0.9300
C11 H11B 0.9300
C12 C13 1.376(3)
C12 C17 1.379(3)
C13 C14 1.386(4)
C13 H13 0.9300
C14 C15 1.356(5)
C14 H14 0.9300
C15 C16 1.353(5)
C15 H15 0.9300
C16 C17 1.387(4)
C16 H16 0.9300
C17 H17 0.9300
C18 C23 1.377(4)
C18 C19 1.382(4)
C19 C20 1.374(4)
C19 H19 0.9300
C20 C21 1.370(4)
C20 H20 0.9300
C21 C22 1.371(4)
C21 C24 1.516(4)
C22 C23 1.374(4)
C22 H22 0.9300
C23 H23 0.9300
C24 H24A 0.9600
C24 H24B 0.9600
C24 H24C 0.9600

loop_
_geom_hbond_atom_site_label_D
_geom_hbond_atom_site_label_H
_geom_hbond_atom_site_label_A
_geom_hbond_distance_DH
_geom_hbond_distance_HA
_geom_hbond_distance_DA
_geom_hbond_angle_DHA
_geom_hbond_site_symmetry_A
C19 H19 O2 0.93 2.50 3.428(3) 174.4 2_576
C2 H2 O3 0.93 2.32 2.818(3) 112.9 .
C2 H2 O3 0.93 2.32 2.818(3) 112.9 .
C19 H19 O2 0.93 2.50 3.428(3) 174.4 2_576

loop_
_geom_torsion_atom_site_label_1
_geom_torsion_atom_site_label_2
_geom_torsion_atom_site_label_3
_geom_torsion_atom_site_label_4
_geom_torsion
O2 S1 N1 C1 163.61(16)
O3 S1 N1 C1 34.8(2)
C18 S1 N1 C1 -81.46(17)
O2 S1 N1 C9 -49.18(17)
O3 S1 N1 C9 -178.02(15)
C18 S1 N1 C9 65.74(17)
C9 N1 C1 C6 -16.7(3)
S1 N1 C1 C6 130.34(19)
C9 N1 C1 C2 158.5(2)
S1 N1 C1 C2 -54.4(3)
C6 C1 C2 C3 -3.7(4)
N1 C1 C2 C3 -179.0(2)
C1 C2 C3 C4 2.4(4)
C2 C3 C4 C5 0.0(4)
C3 C4 C5 C6 -1.0(4)
C4 C5 C6 C1 -0.4(4)
C4 C5 C6 C7 177.1(2)
C2 C1 C6 C5 2.7(3)
N1 C1 C6 C5 178.0(2)
C2 C1 C6 C7 -174.6(2)
N1 C1 C6 C7 0.7(3)
C5 C6 C7 O1 -69.7(2)
C1 C6 C7 O1 107.6(2)
C5 C6 C7 C8 166.47(19)
C1 C6 C7 C8 -16.2(3)
O1 C7 C8 C10 51.2(2)
C6 C7 C8 C10 172.37(17)
O1 C7 C8 C9 -76.1(2)
C6 C7 C8 C9 45.2(2)
C1 N1 C9 C8 47.6(3)
S1 N1 C9 C8 -101.4(2)
C10 C8 C9 N1 174.07(19)
C7 C8 C9 N1 -61.8(2)
C7 C8 C10 C11 -109.3(3)
C9 C8 C10 C11 14.3(4)
C7 C8 C10 C12 65.4(3)
C9 C8 C10 C12 -170.9(2)
C11 C10 C12 C13 48.5(4)
C8 C10 C12 C13 -126.4(3)
C11 C10 C12 C17 -133.2(3)
C8 C10 C12 C17 51.9(3)
C17 C12 C13 C14 0.4(4)
C10 C12 C13 C14 178.8(3)
C12 C13 C14 C15 -0.8(5)
C13 C14 C15 C16 1.1(5)
C14 C15 C16 C17 -1.2(5)
C13 C12 C17 C16 -0.5(4)
C10 C12 C17 C16 -178.8(2)
C15 C16 C17 C12 0.8(4)
O2 S1 C18 C23 -164.83(19)
O3 S1 C18 C23 -33.4(2)
N1 S1 C18 C23 81.8(2)
O2 S1 C18 C19 19.9(2)
O3 S1 C18 C19 151.4(2)
N1 S1 C18 C19 -93.5(2)
C23 C18 C19 C20 -1.9(4)
S1 C18 C19 C20 173.3(2)
C18 C19 C20 C21 -0.8(4)
C19 C20 C21 C22 3.1(4)
C19 C20 C21 C24 -177.1(3)
C20 C21 C22 C23 -2.8(4)
C24 C21 C22 C23 177.4(3)
C21 C22 C23 C18 0.2(4)
C19 C18 C23 C22 2.2(4)
S1 C18 C23 C22 -173.1(2)
